data_2218470
loop_
_publ_author_name
'Sim, Yoke Leng'
'Ariffin, Azhar'
'Ng, Seik Weng'

_publ_section_title
;
 <i>N</i>-(2-Methoxyethyl)phthalimide
;
_journal_coeditor_code LH2624
_journal_issue 6
_journal_name_full 'Acta Crystallographica Section E'
_journal_page_first o1058
_journal_paper_doi 10.1107/S1600536808013548
_journal_volume 64
_journal_year 2008
_chemical_formula_iupac 'C11 H11 N O3'
_chemical_formula_moiety 'C11 H11 N O3'
_chemical_formula_sum 'C11 H11 N O3'
_chemical_formula_weight 205.21
_chemical_name_systematic
;
<i>N</i>-(2-Methoxyethyl)phthalimide
;
_space_group_IT_number 62
_symmetry_cell_setting orthorhombic
_symmetry_space_group_name_Hall '-P 2ac 2n'
_symmetry_space_group_name_H-M 'P n m a'
_atom_sites_solution_hydrogens geom
_atom_sites_solution_primary direct
_atom_sites_solution_secondary difmap
_audit_creation_method SHELXL-97
_cell_angle_alpha 90.00
_cell_angle_beta 90.00
_cell_angle_gamma 90.00
_cell_formula_units_Z 4
_cell_length_a 7.0514(2)
_cell_length_b 9.3852(2)
_cell_length_c 14.6024(4)
_cell_measurement_reflns_used 2463
_cell_measurement_temperature 100(2)
_cell_measurement_theta_max 28.3
_cell_measurement_theta_min 2.6
_cell_volume 966.37(4)
_computing_cell_refinement 'SAINT (Bruker, 2007)'
_computing_data_collection 'APEX2 (Bruker, 2007)'
_computing_data_reduction 'SAINT (Bruker, 2007)'
_computing_molecular_graphics 'X-Seed (Barbour, 2001)'
_computing_publication_material 'publCIF (Westrip, 2008)'
_computing_structure_refinement 'SHELXL97 (Sheldrick, 2008)'
_computing_structure_solution 'SHELXS97 (Sheldrick, 2008)'
_diffrn_ambient_temperature 100(2)
_diffrn_measured_fraction_theta_full 0.993
_diffrn_measured_fraction_theta_max 0.993
_diffrn_measurement_device_type 'Bruker SMART APEX diffractometer'
_diffrn_measurement_method '\w scans'
_diffrn_radiation_monochromator graphite
_diffrn_radiation_source 'fine-focus sealed tube'
_diffrn_radiation_type MoK\a
_diffrn_radiation_wavelength 0.71073
_diffrn_reflns_av_R_equivalents 0.0388
_diffrn_reflns_av_sigmaI/netI 0.0257
_diffrn_reflns_limit_h_max 9
_diffrn_reflns_limit_h_min -8
_diffrn_reflns_limit_k_max 12
_diffrn_reflns_limit_k_min -12
_diffrn_reflns_limit_l_max 18
_diffrn_reflns_limit_l_min -12
_diffrn_reflns_number 7349
_diffrn_reflns_theta_full 27.50
_diffrn_reflns_theta_max 27.50
_diffrn_reflns_theta_min 2.58
_diffrn_standards_decay_% 0
_diffrn_standards_interval_count 0
_diffrn_standards_interval_time 0
_diffrn_standards_number 0
_exptl_absorpt_coefficient_mu 0.104
_exptl_absorpt_correction_type none
_exptl_crystal_colour Colorless
_exptl_crystal_density_diffrn 1.410
_exptl_crystal_density_method 'not measured'
_exptl_crystal_description Prism
_exptl_crystal_F_000 432
_exptl_crystal_size_max 0.30
_exptl_crystal_size_mid 0.20
_exptl_crystal_size_min 0.10
_refine_diff_density_max 0.502
_refine_diff_density_min -0.504
_refine_ls_goodness_of_fit_ref 1.114
_refine_ls_hydrogen_treatment constr
_refine_ls_matrix_type full
_refine_ls_number_parameters 77
_refine_ls_number_reflns 1164
_refine_ls_number_restraints 0
_refine_ls_restrained_S_all 1.114
_refine_ls_R_factor_all 0.0666
_refine_ls_R_factor_gt 0.0591
_refine_ls_shift/su_max 0.001
_refine_ls_shift/su_mean <0.001
_refine_ls_structure_factor_coef Fsqd
_refine_ls_weighting_details 'calc w=1/[\s^2^(Fo^2^)+(0.1433P)^2^+0.3090P] where P=(Fo^2^+2Fc^2^)/3'
_refine_ls_weighting_scheme calc
_refine_ls_wR_factor_gt 0.1903
_refine_ls_wR_factor_ref 0.2059
_reflns_number_gt 986
_reflns_number_total 1164
_reflns_threshold_expression I>2\s(I)
_cod_data_source_file lh2624.cif
_cod_data_source_block I
_cod_depositor_comments
;
The following automatic conversions were performed:
'_symmetry_cell_setting' value 'Orthorhombic' changed to 'orthorhombic'
according to '/home/saulius/struct/CIF-dictionaries/cif_core.dic'
dictionary named 'cif_core.dic' version 2.4.1 from
2010-06-29.

'_exptl_absorpt_correction_type' value 'None' changed to
'none' according to '/home/saulius/struct/CIF-dictionaries/cif_core.dic'
dictionary named 'cif_core.dic' version 2.4.1 from 2010-06-29.

Automatic conversion script
Id: cif_fix_enum 1527 2010-12-29 10:47:43Z saulius 

The following automatic conversions were performed:

'_symmetry_cell_setting' value 'Orthorhombic' changed to
'orthorhombic' according to
/home/saulius/struct/CIF-dictionaries/cif_core.dic dictionary named
'cif_core.dic' version 2.4.1 from
2010-06-29.

'_exptl_absorpt_correction_type' value 'None' changed to
'none' according to
/home/saulius/struct/CIF-dictionaries/cif_core.dic dictionary named
'cif_core.dic' version 2.4.1 from 2010-06-29.

Automatic conversion script
Id: cif_fix_values 1715 2011-07-08 13:25:40Z adriana 
;
_cod_database_code 2218470
_cod_database_fobs_code 2218470

loop_
_symmetry_equiv_pos_as_xyz
'x, y, z'
'-x+1/2, -y, z+1/2'
'-x, y+1/2, -z'
'x+1/2, -y+1/2, -z+1/2'
'-x, -y, -z'
'x-1/2, y, -z-1/2'
'x, -y-1/2, z'
'-x-1/2, y-1/2, z-1/2'

loop_
_atom_site_type_symbol
_atom_site_label
_atom_site_fract_x
_atom_site_fract_y
_atom_site_fract_z
_atom_site_U_iso_or_equiv
_atom_site_adp_type
_atom_site_calc_flag
_atom_site_refinement_flags
_atom_site_occupancy
O O1 0.2012(2) 0.00647(14) 0.60172(9) 0.0229(5) Uani d . 1
O O2 0.3277(3) 0.2500 0.33669(12) 0.0161(5) Uani d S 1
N N1 0.2007(4) 0.2500 0.57847(14) 0.0167(6) Uani d S 1
C C1 0.2372(3) 0.17575(18) 0.89087(12) 0.0176(5) Uani d . 1
H H1 0.2434 0.1260 0.9475 0.021 Uiso calc R 1
C C2 0.2281(3) 0.09866(19) 0.80904(12) 0.0168(5) Uani d . 1
H H2 0.2280 -0.0026 0.8088 0.020 Uiso calc R 1
C C3 0.2194(3) 0.17598(18) 0.72848(11) 0.0144(5) Uani d . 1
C C4 0.2072(3) 0.12658(18) 0.63197(13) 0.0171(5) Uani d . 1
C C5 0.1763(4) 0.2500 0.47961(16) 0.0176(6) Uani d S 1
H H5A 0.1034 0.3354 0.4610 0.021 Uiso calc PR 0.50
H H5B 0.1034 0.1646 0.4610 0.021 Uiso calc PR 0.50
C C6 0.3665(4) 0.2500 0.43155(16) 0.0175(6) Uani d S 1
H H6A 0.4404 0.3357 0.4486 0.021 Uiso calc PR 0.50
H H6B 0.4404 0.1643 0.4486 0.021 Uiso calc PR 0.50
C C7 0.4974(4) 0.2500 0.28287(17) 0.0210(7) Uani d S 1
H H7A 0.4642 0.2500 0.2177 0.031 Uiso calc SR 1
H H7B 0.5721 0.1647 0.2970 0.031 Uiso calc PR 0.50
H H7C 0.5721 0.3353 0.2970 0.031 Uiso calc PR 0.50

loop_
_atom_site_aniso_label
_atom_site_aniso_U_11
_atom_site_aniso_U_22
_atom_site_aniso_U_33
_atom_site_aniso_U_12
_atom_site_aniso_U_13
_atom_site_aniso_U_23
O1 0.0377(10) 0.0142(8) 0.0166(8) 0.0009(6) -0.0011(6) -0.0037(5)
O2 0.0210(11) 0.0178(9) 0.0093(9) 0.000 0.0003(7) 0.000
N1 0.0282(14) 0.0143(11) 0.0075(10) 0.000 0.0000(8) 0.000
C1 0.0240(10) 0.0185(10) 0.0102(9) 0.0008(7) 0.0016(6) 0.0018(6)
C2 0.0237(11) 0.0134(8) 0.0133(9) -0.0006(7) 0.0001(7) 0.0017(6)
C3 0.0189(10) 0.0142(9) 0.0101(9) 0.0001(7) 0.0003(6) -0.0012(6)
C4 0.0258(11) 0.0133(9) 0.0121(9) 0.0011(7) 0.0006(7) 0.0004(6)
C5 0.0220(14) 0.0216(12) 0.0091(12) 0.000 -0.0024(9) 0.000
C6 0.0239(15) 0.0197(11) 0.0088(12) 0.000 -0.0011(9) 0.000
C7 0.0284(17) 0.0196(12) 0.0149(12) 0.000 0.0043(11) 0.000

loop_
_atom_type_symbol
_atom_type_description
_atom_type_scat_dispersion_real
_atom_type_scat_dispersion_imag
_atom_type_scat_source
C C 0.0033 0.0016 'International Tables Vol C Tables 4.2.6.8 and 6.1.1.4'
H H 0.0000 0.0000 'International Tables Vol C Tables 4.2.6.8 and 6.1.1.4'
N N 0.0061 0.0033 'International Tables Vol C Tables 4.2.6.8 and 6.1.1.4'
O O 0.0106 0.0060 'International Tables Vol C Tables 4.2.6.8 and 6.1.1.4'

loop_
_geom_angle_atom_site_label_1
_geom_angle_atom_site_label_2
_geom_angle_atom_site_label_3
_geom_angle_site_symmetry_1
_geom_angle_site_symmetry_3
_geom_angle
C6 O2 C7 . . 112.1(2)
C4 N1 C4 . 7_565 111.9(2)
C4 N1 C5 . . 123.97(11)
C4 N1 C5 7_565 . 123.97(11)
C1 C1 C2 7_565 . 121.16(10)
C1 C1 H1 7_565 . 119.4
C2 C1 H1 . . 119.4
C3 C2 C1 . . 117.21(17)
C3 C2 H2 . . 121.4
C1 C2 H2 . . 121.4
C2 C3 C3 . 7_565 121.63(11)
C2 C3 C4 . . 130.19(16)
C3 C3 C4 7_565 . 108.18(9)
O1 C4 N1 . . 124.48(17)
O1 C4 C3 . . 129.64(16)
N1 C4 C3 . . 105.87(15)
N1 C5 C6 . . 110.8(2)
N1 C5 H5A . . 109.5
C6 C5 H5A . . 109.5
N1 C5 H5B . . 109.5
C6 C5 H5B . . 109.5
H5A C5 H5B . . 108.1
O2 C6 C5 . . 106.5(2)
O2 C6 H6A . . 110.4
C5 C6 H6A . . 110.4
O2 C6 H6B . . 110.4
C5 C6 H6B . . 110.4
H6A C6 H6B . . 108.6
O2 C7 H7A . . 109.5
O2 C7 H7B . . 109.5
H7A C7 H7B . . 109.5
O2 C7 H7C . . 109.5
H7A C7 H7C . . 109.5
H7B C7 H7C . . 109.5

loop_
_geom_bond_atom_site_label_1
_geom_bond_atom_site_label_2
_geom_bond_site_symmetry_2
_geom_bond_distance
O1 C4 . 1.211(2)
O2 C6 . 1.412(3)
O2 C7 . 1.432(3)
N1 C4 . 1.398(2)
N1 C4 7_565 1.398(2)
N1 C5 . 1.454(3)
C1 C1 7_565 1.394(3)
C1 C2 . 1.398(2)
C1 H1 . 0.9500
C2 C3 . 1.384(2)
C2 H2 . 0.9500
C3 C3 7_565 1.389(3)
C3 C4 . 1.486(2)
C5 C6 . 1.514(4)
C5 H5A . 0.9900
C5 H5B . 0.9900
C6 H6A . 0.9900
C6 H6B . 0.9900
C7 H7A . 0.9800
C7 H7B . 0.9800
C7 H7C . 0.9800

loop_
_geom_torsion_atom_site_label_1
_geom_torsion_atom_site_label_2
_geom_torsion_atom_site_label_3
_geom_torsion_atom_site_label_4
_geom_torsion_site_symmetry_1
_geom_torsion_site_symmetry_4
_geom_torsion
C1 C1 C2 C3 7_565 . 0.1(2)
C1 C2 C3 C3 . 7_565 -0.1(2)
C1 C2 C3 C4 . . -179.47(19)
C4 N1 C4 O1 7_565 . 179.03(13)
C5 N1 C4 O1 . . 3.2(4)
C4 N1 C4 C3 7_565 . -0.1(3)
C5 N1 C4 C3 . . -176.0(2)
C2 C3 C4 O1 . . 0.5(4)
C3 C3 C4 O1 7_565 . -179.02(19)
C2 C3 C4 N1 . . 179.5(2)
C3 C3 C4 N1 7_565 . 0.07(17)
C4 N1 C5 C6 . . -92.3(2)
C4 N1 C5 C6 7_565 . 92.3(2)
C7 O2 C6 C5 . . 180.0
N1 C5 C6 O2 . . 180.0
